data_1548359
loop_
_publ_author_name
'Mino R. Caira'
'Susan A. Bourne'
'Halima Samsodien'

_publ_section_title
;
 Thermal, X-ray Structural, and Dissolution Characteristics of Solid Forms
 Derived from the Anticancer Agents 2-Methoxyestradiol and
 2-Methoxyestradiol-3,17-O,O-Bis-Sulfamate
;
_journal_name_full 'Journal of Pharmaceutical Sciences'
_journal_page_first 3418
_journal_page_last 3425
_journal_paper_doi 10.1002/jps.24545
_journal_volume 104
_journal_year 2015
_chemical_absolute_configuration syn
_chemical_formula_moiety 'C19 H26 O3'
_chemical_formula_sum 'C19 H26 O3'
_chemical_formula_weight 302.40
_chemical_melting_point 459.1(10)
_chemical_name_common 2-methoxyestradiol
_chemical_name_systematic
; 
 17beta-2-methoxyestra-1,3,5(10)-triene-3,17-diol 
;
_space_group_IT_number 4
_space_group_name_Hall 'P 2yb'
_symmetry_cell_setting monoclinic
_symmetry_space_group_name_Hall 'P 2yb'
_symmetry_space_group_name_H-M 'P 1 21 1'
_atom_sites_solution_hydrogens geom
_atom_sites_solution_primary direct
_atom_sites_solution_secondary difmap
_cell_angle_alpha 90.00
_cell_angle_beta 97.3550(10)
_cell_angle_gamma 90.00
_cell_formula_units_Z 2
_cell_length_a 6.2540(2)
_cell_length_b 11.2919(3)
_cell_length_c 11.5524(4)
_cell_measurement_reflns_used 1639
_cell_measurement_temperature 113(2)
_cell_measurement_theta_max 26.02
_cell_measurement_theta_min 1.00
_cell_volume 809.11(4)
_computing_cell_refinement 'DENZO-SMN (Otinowski & Minor, 1997)'
_computing_data_collection 'COLLECT 2000'
_computing_data_reduction 'DENZO-SMN (Otinowski & Minor, 1997)'
_computing_publication_material 'PLATON (Spek, 1990)'
_computing_structure_refinement 'SHELXL-97 (Sheldrick, 1997)'
_computing_structure_solution 'SHELXS-97 (Sheldrick, 1990)'
_diffrn_ambient_temperature 113(2)
_diffrn_detector_area_resol_mean n/a
_diffrn_measured_fraction_theta_full 0.996
_diffrn_measured_fraction_theta_max 0.996
_diffrn_measurement_device_type 'Nonius Kappa CCD diffractometer'
_diffrn_measurement_method '1.0 deg phi- and omega-scans'
_diffrn_radiation_monochromator graphite
_diffrn_radiation_source 'fine-focus sealed tube'
_diffrn_radiation_type MoK\a
_diffrn_radiation_wavelength 0.71073
_diffrn_reflns_av_R_equivalents 0.0258
_diffrn_reflns_av_sigmaI/netI 0.0491
_diffrn_reflns_limit_h_max 7
_diffrn_reflns_limit_h_min -7
_diffrn_reflns_limit_k_max 13
_diffrn_reflns_limit_k_min -13
_diffrn_reflns_limit_l_max 14
_diffrn_reflns_limit_l_min -14
_diffrn_reflns_number 3106
_diffrn_reflns_theta_full 25.95
_diffrn_reflns_theta_max 25.95
_diffrn_reflns_theta_min 3.28
_diffrn_standards_decay_% n/a
_diffrn_standards_interval_count n/a
_diffrn_standards_interval_time n/a
_diffrn_standards_number n/a
_exptl_absorpt_coefficient_mu 0.082
_exptl_absorpt_correction_type none
_exptl_absorpt_process_details none
_exptl_crystal_colour colourless
_exptl_crystal_density_diffrn 1.241
_exptl_crystal_density_method 'not measured'
_exptl_crystal_description block
_exptl_crystal_F_000 328
_exptl_crystal_size_max 0.22
_exptl_crystal_size_mid 0.18
_exptl_crystal_size_min 0.15
_refine_diff_density_max 0.182
_refine_diff_density_min -0.219
_refine_diff_density_rms 0.046
_refine_ls_extinction_method none
_refine_ls_goodness_of_fit_ref 1.006
_refine_ls_hydrogen_treatment constr
_refine_ls_matrix_type full
_refine_ls_number_parameters 203
_refine_ls_number_reflns 1655
_refine_ls_number_restraints 1
_refine_ls_restrained_S_all 1.005
_refine_ls_R_factor_all 0.0523
_refine_ls_R_factor_gt 0.0366
_refine_ls_shift/su_max 0.000
_refine_ls_shift/su_mean 0.000
_refine_ls_structure_factor_coef Fsqd
_refine_ls_weighting_details 'calc w=1/[\s^2^(Fo^2^)+(0.0487P)^2^+0.0000P] where P=(Fo^2^+2Fc^2^)/3'
_refine_ls_weighting_scheme calc
_refine_ls_wR_factor_gt 0.0776
_refine_ls_wR_factor_ref 0.0842
_reflns_number_gt 1373
_reflns_number_total 1655
_reflns_threshold_expression >2sigma(I)
_cod_data_source_file jps24545-sup-0002-S2.cif
_cod_data_source_block f:\xrd-s\2me\2mede1~1\2mede
_cod_depositor_comments
;
The following automatic conversions were performed:

'_chemical_melting_point' value '185-187 C' was changed to
'459.1(10)' - it was converted from degrees Celsius(C) to Kelvins(K),
the average value was taken and precision was estimated.

'_symmetry_cell_setting' value 'Monoclinic' changed to 'monoclinic'
according to the built-in table from CIF Core dictionary named
'cif_core.dic' version 2.4.1 from 2010-06-29.

Automatic conversion script
Id: cif_fix_values 5376 2017-05-30 11:51:03Z andrius 
;
_cod_original_sg_symbol_H-M 'P 21'
_cod_database_code 1548359

loop_
_symmetry_equiv_pos_as_xyz
'x, y, z'
'-x, y+1/2, -z'

loop_
_atom_site_label
_atom_site_type_symbol
_atom_site_fract_x
_atom_site_fract_y
_atom_site_fract_z
_atom_site_U_iso_or_equiv
_atom_site_adp_type
_atom_site_occupancy
_atom_site_symmetry_multiplicity
_atom_site_calc_flag
_atom_site_refinement_flags
_atom_site_disorder_assembly
_atom_site_disorder_group
C1 C 0.3865(4) 0.5527(2) 0.1159(2) 0.0170(5) Uani 1 1 d . . .
H1 H 0.5244 0.5829 0.1458 0.020 Uiso 1 1 calc R . .
C2 C 0.3040(4) 0.5765(2) 0.0018(2) 0.0184(6) Uani 1 1 d . . .
C3 C 0.1012(4) 0.5328(2) -0.0439(2) 0.0189(6) Uani 1 1 d . . .
C4 C -0.0111(4) 0.4646(2) 0.0267(2) 0.0195(6) Uani 1 1 d . . .
H4 H -0.1479 0.4338 -0.0042 0.023 Uiso 1 1 calc R . .
C5 C 0.0707(4) 0.4394(2) 0.1433(2) 0.0176(6) Uani 1 1 d . . .
C6 C -0.0643(4) 0.3642(2) 0.2141(2) 0.0204(6) Uani 1 1 d . . .
H6A H -0.1208 0.2954 0.1665 0.025 Uiso 1 1 calc R . .
H6B H -0.1893 0.4114 0.2323 0.025 Uiso 1 1 calc R . .
C7 C 0.0589(4) 0.3195(2) 0.3274(2) 0.0213(6) Uani 1 1 d . . .
H7A H 0.1530 0.2529 0.3106 0.026 Uiso 1 1 calc R . .
H7B H -0.0442 0.2898 0.3789 0.026 Uiso 1 1 calc R . .
C8 C 0.1961(4) 0.4178(2) 0.3897(2) 0.0171(5) Uani 1 1 d . . .
H8 H 0.1013 0.4876 0.3989 0.021 Uiso 1 1 calc R . .
C9 C 0.3707(4) 0.4550(2) 0.3135(2) 0.0171(6) Uani 1 1 d . . .
H9 H 0.4638 0.3838 0.3074 0.021 Uiso 1 1 calc R . .
C10 C 0.2712(4) 0.4848(2) 0.1893(2) 0.0175(5) Uani 1 1 d . . .
C11 C 0.5184(4) 0.5518(2) 0.3735(2) 0.0199(6) Uani 1 1 d . . .
H11A H 0.6359 0.5682 0.3258 0.024 Uiso 1 1 calc R . .
H11B H 0.4343 0.6256 0.3776 0.024 Uiso 1 1 calc R . .
C12 C 0.6169(4) 0.5164(2) 0.4970(2) 0.0207(6) Uani 1 1 d . . .
H12A H 0.7165 0.4489 0.4923 0.025 Uiso 1 1 calc R . .
H12B H 0.7015 0.5835 0.5341 0.025 Uiso 1 1 calc R . .
C13 C 0.4431(4) 0.4815(2) 0.5723(2) 0.0178(5) Uani 1 1 d . . .
C14 C 0.3059(4) 0.3817(2) 0.5095(2) 0.0175(5) Uani 1 1 d . . .
H14 H 0.4087 0.3168 0.4960 0.021 Uiso 1 1 calc R . .
C15 C 0.1715(4) 0.3355(2) 0.6022(2) 0.0219(6) Uani 1 1 d . . .
H15A H 0.1308 0.2516 0.5875 0.026 Uiso 1 1 calc R . .
H15B H 0.0390 0.3832 0.6034 0.026 Uiso 1 1 calc R . .
C16 C 0.3241(4) 0.3490(2) 0.7181(2) 0.0220(6) Uani 1 1 d . . .
H16A H 0.2519 0.3934 0.7761 0.026 Uiso 1 1 calc R . .
H16B H 0.3672 0.2703 0.7510 0.026 Uiso 1 1 calc R . .
C17 C 0.5228(4) 0.4177(2) 0.6875(2) 0.0214(6) Uani 1 1 d . . .
H17 H 0.6326 0.3579 0.6704 0.026 Uiso 1 1 calc R . .
C18 C 0.3091(4) 0.5904(2) 0.5986(2) 0.0228(6) Uani 1 1 d . . .
H18A H 0.2020 0.5670 0.6491 0.034 Uiso 1 1 calc R . .
H18B H 0.2356 0.6226 0.5253 0.034 Uiso 1 1 calc R . .
H18C H 0.4046 0.6508 0.6380 0.034 Uiso 1 1 calc R . .
O19 O 0.6209(3) 0.49084(17) 0.78067(14) 0.0258(4) Uani 1 1 d . . .
H19 H 0.5258 0.5321 0.8066 0.031 Uiso 1 1 calc R . .
O20 O 0.4107(3) 0.64081(15) -0.07601(14) 0.0225(4) Uani 1 1 d . . .
C21 C 0.5813(4) 0.7176(2) -0.0275(2) 0.0274(7) Uani 1 1 d . . .
H21A H 0.5288 0.7698 0.0305 0.041 Uiso 1 1 calc R . .
H21B H 0.6300 0.7656 -0.0898 0.041 Uiso 1 1 calc R . .
H21C H 0.7019 0.6701 0.0100 0.041 Uiso 1 1 calc R . .
O22 O 0.0273(3) 0.56080(16) -0.15701(14) 0.0238(4) Uani 1 1 d . . .
H22 H -0.0961 0.5317 -0.1749 0.029 Uiso 1 1 calc R . .

loop_
_atom_site_aniso_label
_atom_site_aniso_U_11
_atom_site_aniso_U_22
_atom_site_aniso_U_33
_atom_site_aniso_U_23
_atom_site_aniso_U_13
_atom_site_aniso_U_12
C1 0.0150(12) 0.0181(13) 0.0177(13) -0.0023(10) 0.0010(10) 0.0005(10)
C2 0.0205(13) 0.0178(14) 0.0179(14) 0.0017(11) 0.0057(11) -0.0012(10)
C3 0.0185(13) 0.0230(13) 0.0148(13) -0.0013(11) 0.0011(10) 0.0021(11)
C4 0.0163(12) 0.0200(13) 0.0215(14) -0.0010(11) -0.0003(10) -0.0018(11)
C5 0.0178(12) 0.0161(13) 0.0194(14) -0.0008(10) 0.0040(10) -0.0001(10)
C6 0.0174(12) 0.0235(14) 0.0199(14) 0.0003(11) 0.0003(10) -0.0043(11)
C7 0.0223(14) 0.0207(14) 0.0209(14) 0.0010(11) 0.0024(11) -0.0042(11)
C8 0.0165(12) 0.0177(13) 0.0167(13) 0.0004(10) 0.0008(10) -0.0009(10)
C9 0.0184(13) 0.0182(13) 0.0150(13) 0.0005(10) 0.0032(10) -0.0007(11)
C10 0.0181(12) 0.0189(13) 0.0154(13) -0.0015(11) 0.0015(10) 0.0013(11)
C11 0.0170(12) 0.0226(13) 0.0200(14) -0.0015(11) 0.0022(10) -0.0022(11)
C12 0.0202(13) 0.0241(14) 0.0172(13) -0.0027(11) 0.0006(10) -0.0023(11)
C13 0.0169(12) 0.0202(13) 0.0156(13) -0.0007(11) -0.0005(10) 0.0010(11)
C14 0.0181(12) 0.0165(13) 0.0181(13) 0.0012(10) 0.0029(10) 0.0020(10)
C15 0.0215(13) 0.0242(14) 0.0194(14) 0.0053(11) 0.0003(11) 0.0002(11)
C16 0.0281(14) 0.0193(13) 0.0190(14) 0.0022(11) 0.0049(11) 0.0044(11)
C17 0.0197(13) 0.0243(15) 0.0193(14) -0.0044(11) -0.0013(11) 0.0049(11)
C18 0.0251(14) 0.0216(14) 0.0219(14) 0.0005(11) 0.0030(11) 0.0026(11)
O19 0.0227(9) 0.0353(11) 0.0185(9) -0.0070(8) -0.0011(8) 0.0020(9)
O20 0.0220(9) 0.0254(10) 0.0203(9) 0.0027(8) 0.0037(7) -0.0059(8)
C21 0.0285(15) 0.0269(15) 0.0263(16) 0.0012(12) 0.0019(12) -0.0114(12)
O22 0.0216(9) 0.0323(11) 0.0165(9) 0.0031(8) -0.0012(7) -0.0026(8)

loop_
_atom_type_symbol
_atom_type_description
_atom_type_scat_dispersion_real
_atom_type_scat_dispersion_imag
_atom_type_scat_source
C C 0.0033 0.0000 'International Tables Vol C Tables 4.2.6.8 and 6.1.1.4'
H H 0.0000 0.0000 'International Tables Vol C Tables 4.2.6.8 and 6.1.1.4'
O O 0.0106 0.0000 'International Tables Vol C Tables 4.2.6.8 and 6.1.1.4'

loop_
_geom_angle_atom_site_label_1
_geom_angle_atom_site_label_2
_geom_angle_atom_site_label_3
_geom_angle
_geom_angle_site_symmetry_1
_geom_angle_site_symmetry_3
C2 C1 C10 121.6(2) . .
C2 C1 H1 119.2 . .
C10 C1 H1 119.2 . .
C1 C2 O20 124.6(2) . .
C1 C2 C3 120.2(2) . .
O20 C2 C3 115.2(2) . .
O22 C3 C4 124.0(2) . .
O22 C3 C2 117.3(2) . .
C4 C3 C2 118.6(2) . .
C3 C4 C5 122.0(2) . .
C3 C4 H4 119.0 . .
C5 C4 H4 119.0 . .
C10 C5 C4 119.3(2) . .
C10 C5 C6 122.5(2) . .
C4 C5 C6 118.2(2) . .
C5 C6 C7 113.4(2) . .
C5 C6 H6A 108.9 . .
C7 C6 H6A 108.9 . .
C5 C6 H6B 108.9 . .
C7 C6 H6B 108.9 . .
H6A C6 H6B 107.7 . .
C6 C7 C8 111.0(2) . .
C6 C7 H7A 109.4 . .
C8 C7 H7A 109.4 . .
C6 C7 H7B 109.4 . .
C8 C7 H7B 109.4 . .
H7A C7 H7B 108.0 . .
C14 C8 C7 113.3(2) . .
C14 C8 C9 108.72(18) . .
C7 C8 C9 108.96(19) . .
C14 C8 H8 108.6 . .
C7 C8 H8 108.6 . .
C9 C8 H8 108.6 . .
C10 C9 C11 114.51(19) . .
C10 C9 C8 111.24(18) . .
C11 C9 C8 111.38(19) . .
C10 C9 H9 106.4 . .
C11 C9 H9 106.4 . .
C8 C9 H9 106.4 . .
C5 C10 C1 118.4(2) . .
C5 C10 C9 121.0(2) . .
C1 C10 C9 120.5(2) . .
C12 C11 C9 112.3(2) . .
C12 C11 H11A 109.1 . .
C9 C11 H11A 109.1 . .
C12 C11 H11B 109.1 . .
C9 C11 H11B 109.1 . .
H11A C11 H11B 107.9 . .
C13 C12 C11 111.5(2) . .
C13 C12 H12A 109.3 . .
C11 C12 H12A 109.3 . .
C13 C12 H12B 109.3 . .
C11 C12 H12B 109.3 . .
H12A C12 H12B 108.0 . .
C12 C13 C17 115.9(2) . .
C12 C13 C14 108.34(19) . .
C17 C13 C14 99.44(19) . .
C12 C13 C18 110.6(2) . .
C17 C13 C18 109.1(2) . .
C14 C13 C18 113.11(19) . .
C8 C14 C15 120.15(19) . .
C8 C14 C13 113.1(2) . .
C15 C14 C13 104.03(19) . .
C8 C14 H14 106.2 . .
C15 C14 H14 106.2 . .
C13 C14 H14 106.2 . .
C14 C15 C16 103.75(19) . .
C14 C15 H15A 111.0 . .
C16 C15 H15A 111.0 . .
C14 C15 H15B 111.0 . .
C16 C15 H15B 111.0 . .
H15A C15 H15B 109.0 . .
C17 C16 C15 106.03(19) . .
C17 C16 H16A 110.5 . .
C15 C16 H16A 110.5 . .
C17 C16 H16B 110.5 . .
C15 C16 H16B 110.5 . .
H16A C16 H16B 108.7 . .
O19 C17 C13 116.1(2) . .
O19 C17 C16 113.43(19) . .
C13 C17 C16 104.60(19) . .
O19 C17 H17 107.4 . .
C13 C17 H17 107.4 . .
C16 C17 H17 107.4 . .
C13 C18 H18A 109.5 . .
C13 C18 H18B 109.5 . .
H18A C18 H18B 109.5 . .
C13 C18 H18C 109.5 . .
H18A C18 H18C 109.5 . .
H18B C18 H18C 109.5 . .
C17 O19 H19 109.5 . .
C2 O20 C21 117.30(19) . .
O20 C21 H21A 109.5 . .
O20 C21 H21B 109.5 . .
H21A C21 H21B 109.5 . .
O20 C21 H21C 109.5 . .
H21A C21 H21C 109.5 . .
H21B C21 H21C 109.5 . .
C3 O22 H22 109.5 . .

loop_
_geom_bond_atom_site_label_1
_geom_bond_atom_site_label_2
_geom_bond_distance
_geom_bond_site_symmetry_2
C1 C2 1.379(3) .
C1 C10 1.408(3) .
C1 H1 0.9500 .
C2 O20 1.391(3) .
C2 C3 1.399(3) .
C3 O22 1.366(3) .
C3 C4 1.379(3) .
C4 C5 1.407(3) .
C4 H4 0.9500 .
C5 C10 1.396(3) .
C5 C6 1.510(3) .
C6 C7 1.517(3) .
C6 H6A 0.9900 .
C6 H6B 0.9900 .
C7 C8 1.526(3) .
C7 H7A 0.9900 .
C7 H7B 0.9900 .
C8 C14 1.520(3) .
C8 C9 1.545(3) .
C8 H8 1.0000 .
C9 C10 1.527(3) .
C9 C11 1.538(3) .
C9 H9 1.0000 .
C11 C12 1.534(3) .
C11 H11A 0.9900 .
C11 H11B 0.9900 .
C12 C13 1.528(3) .
C12 H12A 0.9900 .
C12 H12B 0.9900 .
C13 C17 1.540(3) .
C13 C14 1.540(3) .
C13 C18 1.540(4) .
C14 C15 1.535(3) .
C14 H14 1.0000 .
C15 C16 1.549(4) .
C15 H15A 0.9900 .
C15 H15B 0.9900 .
C16 C17 1.544(4) .
C16 H16A 0.9900 .
C16 H16B 0.9900 .
C17 O19 1.431(3) .
C17 H17 1.0000 .
C18 H18A 0.9800 .
C18 H18B 0.9800 .
C18 H18C 0.9800 .
O19 H19 0.8400 .
O20 C21 1.432(3) .
C21 H21A 0.9800 .
C21 H21B 0.9800 .
C21 H21C 0.9800 .
O22 H22 0.8400 .

loop_
_geom_torsion_atom_site_label_1
_geom_torsion_atom_site_label_2
_geom_torsion_atom_site_label_3
_geom_torsion_atom_site_label_4
_geom_torsion
_geom_torsion_site_symmetry_1
_geom_torsion_site_symmetry_2
_geom_torsion_site_symmetry_3
_geom_torsion_site_symmetry_4
C10 C1 C2 O20 -178.7(2) . . . .
C10 C1 C2 C3 0.0(4) . . . .
C1 C2 C3 O22 179.1(2) . . . .
O20 C2 C3 O22 -2.1(3) . . . .
C1 C2 C3 C4 -1.0(4) . . . .
O20 C2 C3 C4 177.7(2) . . . .
O22 C3 C4 C5 -179.2(2) . . . .
C2 C3 C4 C5 0.9(4) . . . .
C3 C4 C5 C10 0.2(4) . . . .
C3 C4 C5 C6 179.8(2) . . . .
C10 C5 C6 C7 -13.7(3) . . . .
C4 C5 C6 C7 166.8(2) . . . .
C5 C6 C7 C8 44.2(3) . . . .
C6 C7 C8 C14 174.2(2) . . . .
C6 C7 C8 C9 -64.6(3) . . . .
C14 C8 C9 C10 176.42(19) . . . .
C7 C8 C9 C10 52.4(3) . . . .
C14 C8 C9 C11 -54.5(3) . . . .
C7 C8 C9 C11 -178.49(19) . . . .
C4 C5 C10 C1 -1.3(3) . . . .
C6 C5 C10 C1 179.2(2) . . . .
C4 C5 C10 C9 -177.2(2) . . . .
C6 C5 C10 C9 3.3(4) . . . .
C2 C1 C10 C5 1.2(3) . . . .
C2 C1 C10 C9 177.1(2) . . . .
C11 C9 C10 C5 -150.4(2) . . . .
C8 C9 C10 C5 -23.0(3) . . . .
C11 C9 C10 C1 33.8(3) . . . .
C8 C9 C10 C1 161.2(2) . . . .
C10 C9 C11 C12 -179.0(2) . . . .
C8 C9 C11 C12 53.7(3) . . . .
C9 C11 C12 C13 -54.8(3) . . . .
C11 C12 C13 C17 166.6(2) . . . .
C11 C12 C13 C14 55.9(3) . . . .
C11 C12 C13 C18 -68.6(2) . . . .
C7 C8 C14 C15 -56.1(3) . . . .
C9 C8 C14 C15 -177.4(2) . . . .
C7 C8 C14 C13 -179.7(2) . . . .
C9 C8 C14 C13 59.0(2) . . . .
C12 C13 C14 C8 -59.8(2) . . . .
C17 C13 C14 C8 178.72(19) . . . .
C18 C13 C14 C8 63.1(3) . . . .
C12 C13 C14 C15 168.2(2) . . . .
C17 C13 C14 C15 46.7(2) . . . .
C18 C13 C14 C15 -68.9(2) . . . .
C8 C14 C15 C16 -161.8(2) . . . .
C13 C14 C15 C16 -34.0(2) . . . .
C14 C15 C16 C17 7.7(3) . . . .
C12 C13 C17 O19 77.1(3) . . . .
C14 C13 C17 O19 -167.13(19) . . . .
C18 C13 C17 O19 -48.5(3) . . . .
C12 C13 C17 C16 -157.1(2) . . . .
C14 C13 C17 C16 -41.3(2) . . . .
C18 C13 C17 C16 77.3(2) . . . .
C15 C16 C17 O19 148.8(2) . . . .
C15 C16 C17 C13 21.3(3) . . . .
C1 C2 O20 C21 -20.5(3) . . . .
C3 C2 O20 C21 160.8(2) . . . .
